data_7718724
loop_
_publ_author_name
'Riethmann, Melanie'
'F&#xf6;hrenbacher, Steffen A'
'Luz, Christian'
'Ignat'ev, Nikolai V.'
'Finze, Maik'
'Radius, Udo'

_publ_section_title
;
 Tris(pentafluoroethyl)difluorophosphorane for fluoride abstraction and
 ligand exchange reactions of N-heterocyclic carbene and cyclic
 alkyl(amino)carbene copper(I) fluorides.
;
_journal_issue 23
_journal_name_full 'Dalton transactions (Cambridge, England : 2003)'
_journal_page_first 9310
_journal_page_last 9328
_journal_paper_doi 10.1039/d5dt00904a
_journal_volume 54
_journal_year 2025
_chemical_formula_moiety 'C25 H36 Cu N2, C6 F18 P'
_chemical_formula_sum 'C31 H36 Cu F18 N2 P'
_chemical_formula_weight 873.13
_space_group_crystal_system monoclinic
_space_group_IT_number 14
_space_group_name_Hall '-P 2yn'
_space_group_name_H-M_alt 'P 1 21/n 1'
_atom_sites_solution_hydrogens geom
_audit_creation_method SHELXL-2018/3
_audit_update_record
;
2025-04-16 deposited with the CCDC.	2025-05-15 downloaded from the CCDC.
;
_cell_angle_alpha 90
_cell_angle_beta 94.2150(10)
_cell_angle_gamma 90
_cell_formula_units_Z 4
_cell_length_a 14.05780(10)
_cell_length_b 16.1196(2)
_cell_length_c 15.84600(10)
_cell_measurement_reflns_used 34424
_cell_measurement_temperature 99.9(3)
_cell_measurement_theta_max 76.7700
_cell_measurement_theta_min 4.1130
_cell_volume 3581.09(6)
_computing_cell_refinement 'CrysAlisPro 1.171.40.61a (Rigaku OD, 2019)'
_computing_data_collection 'CrysAlisPro 1.171.40.61a (Rigaku OD, 2019)'
_computing_data_reduction 'CrysAlisPro 1.171.40.61a (Rigaku OD, 2019)'
_computing_molecular_graphics 'SHELXL-2018/3 (Sheldrick, 2018)'
_computing_publication_material 'SHELXL-2018/3 (Sheldrick, 2018)'
_computing_structure_refinement 'SHELXL-2018/3 (Sheldrick, 2018)'
_computing_structure_solution 'SHELXT 2014/5 (Sheldrick, 2014)'
_diffrn_ambient_temperature 100(2)
_diffrn_measured_fraction_theta_full 0.999
_diffrn_measured_fraction_theta_max 0.998
_diffrn_measurement_device_type 'XtaLAB Synergy, Dualflex, HyPix'
_diffrn_measurement_method '\w scans'
_diffrn_radiation_type CuK\a
_diffrn_radiation_wavelength 1.54184
_diffrn_reflns_av_R_equivalents 0.0457
_diffrn_reflns_av_unetI/netI 0.0263
_diffrn_reflns_Laue_measured_fraction_full 0.999
_diffrn_reflns_Laue_measured_fraction_max 0.998
_diffrn_reflns_limit_h_max 17
_diffrn_reflns_limit_h_min -17
_diffrn_reflns_limit_k_max 20
_diffrn_reflns_limit_k_min -20
_diffrn_reflns_limit_l_max 17
_diffrn_reflns_limit_l_min -19
_diffrn_reflns_number 52927
_diffrn_reflns_point_group_measured_fraction_full 0.999
_diffrn_reflns_point_group_measured_fraction_max 0.998
_diffrn_reflns_theta_full 72.000
_diffrn_reflns_theta_max 74.504
_diffrn_reflns_theta_min 3.917
_diffrn_source 'micro-focus sealed X-ray tube'
_exptl_absorpt_coefficient_mu 2.398
_exptl_absorpt_correction_T_max 1.000
_exptl_absorpt_correction_T_min 0.460
_exptl_absorpt_correction_type gaussian
_exptl_absorpt_process_details
;
CrysAlisPro 1.171.40.61a (Rigaku Oxford Diffraction, 2019)
Numerical absorption correction based on gaussian integration over
			a multifaceted crystal model
Empirical absorption correction using spherical harmonics,
 implemented in SCALE3 ABSPACK scaling algorithm.
;
_exptl_crystal_colour colorless
_exptl_crystal_density_diffrn 1.619
_exptl_crystal_description block
_exptl_crystal_F_000 1768
_exptl_crystal_size_max 0.211
_exptl_crystal_size_mid 0.198
_exptl_crystal_size_min 0.124
_refine_diff_density_max 0.378
_refine_diff_density_min -0.277
_refine_diff_density_rms 0.053
_refine_ls_extinction_method none
_refine_ls_goodness_of_fit_ref 1.052
_refine_ls_hydrogen_treatment constr
_refine_ls_matrix_type full
_refine_ls_number_parameters 723
_refine_ls_number_reflns 7311
_refine_ls_number_restraints 1341
_refine_ls_restrained_S_all 1.020
_refine_ls_R_factor_all 0.0382
_refine_ls_R_factor_gt 0.0345
_refine_ls_shift/su_max 0.001
_refine_ls_shift/su_mean 0.000
_refine_ls_structure_factor_coef Fsqd
_refine_ls_weighting_details 'w=1/[\s^2^(Fo^2^)+(0.0499P)^2^+2.0257P] where P=(Fo^2^+2Fc^2^)/3'
_refine_ls_weighting_scheme calc
_refine_ls_wR_factor_gt 0.0916
_refine_ls_wR_factor_ref 0.0946
_reflns_Friedel_coverage 0.000
_reflns_number_gt 6579
_reflns_number_total 7311
_reflns_threshold_expression 'I > 2\s(I)'
_cod_data_source_file d5dt00904a2.cif
_cod_data_source_block compound_23
_cod_depositor_comments 'Adding full bibliography for 7718712--7718728.cif.'
_cod_original_sg_symbol_H-M 'P 21/n'
_cod_database_code 7718724
_shelx_shelxl_version_number 2018/3
_shelx_space_group_comment
;
The symmetry employed for this shelxl refinement is uniquely defined
by the following loop, which should always be used as a source of
symmetry information in preference to the above space-group names.
They are only intended as comments.
;

loop_
_space_group_symop_operation_xyz
'x, y, z'
'-x+1/2, y+1/2, -z+1/2'
'-x, -y, -z'
'x-1/2, -y-1/2, z-1/2'

loop_
_atom_site_label
_atom_site_type_symbol
_atom_site_fract_x
_atom_site_fract_y
_atom_site_fract_z
_atom_site_U_iso_or_equiv
_atom_site_adp_type
_atom_site_occupancy
_atom_site_site_symmetry_order
_atom_site_calc_flag
_atom_site_refinement_flags_posn
_atom_site_refinement_flags_adp
_atom_site_refinement_flags_occupancy
_atom_site_disorder_assembly
_atom_site_disorder_group
Cu1 Cu 0.40896(2) 0.33432(2) 0.36902(2) 0.02228(8) Uani 1 1 d . . . . .
C2_1 C 0.46115(12) 0.15363(11) 0.38976(12) 0.0266(3) Uani 1 1 d . . . . .
N1_1 N 0.32828(9) 0.18440(8) 0.30203(8) 0.0197(3) Uani 1 1 d . . . . .
C1_1 C 0.39404(11) 0.21915(10) 0.35205(10) 0.0214(3) Uani 1 1 d . . . . .
C3_1 C 0.42577(16) 0.07231(12) 0.34856(14) 0.0412(5) Uani 1 1 d . . . . .
H3A_1 H 0.474810 0.049432 0.313297 0.049 Uiso 1 1 calc R U . . .
H3AB_1 H 0.413394 0.031075 0.392742 0.049 Uiso 1 1 calc R U . . .
C4_1 C 0.33389(12) 0.08990(10) 0.29364(11) 0.0233(3) Uani 1 1 d . . . . .
C7_1 C 0.34096(16) 0.06437(12) 0.20224(12) 0.0373(4) Uani 1 1 d . . . . .
H7A_1 H 0.342346 0.003709 0.198392 0.056 Uiso 1 1 calc R U . . .
H7B_1 H 0.399506 0.087229 0.181545 0.056 Uiso 1 1 calc R U . . .
H7C_1 H 0.285602 0.085665 0.167704 0.056 Uiso 1 1 calc R U . . .
C8_1 C 0.24623(17) 0.04996(13) 0.32670(19) 0.0536(7) Uani 1 1 d . . . . .
H8A_1 H 0.249171 -0.010263 0.318805 0.080 Uiso 1 1 calc R U . . .
H8B_1 H 0.188820 0.071846 0.295592 0.080 Uiso 1 1 calc R U . . .
H8C_1 H 0.244095 0.062491 0.387044 0.080 Uiso 1 1 calc R U . . .
C9_1 C 0.25317(11) 0.23383(9) 0.25785(10) 0.0205(3) Uani 1 1 d . . . . .
C10_1 C 0.26842(12) 0.26561(10) 0.17757(10) 0.0236(3) Uani 1 1 d . . . . .
C11_1 C 0.19512(13) 0.31304(11) 0.13729(11) 0.0280(4) Uani 1 1 d . . . . .
H11_1 H 0.202430 0.334202 0.082188 0.034 Uiso 1 1 calc R U . . .
C12_1 C 0.11219(13) 0.32976(11) 0.17608(12) 0.0293(4) Uani 1 1 d . . . . .
H12_1 H 0.063019 0.361566 0.147287 0.035 Uiso 1 1 calc R U . . .
C13_1 C 0.10074(12) 0.30035(11) 0.25642(11) 0.0264(3) Uani 1 1 d . . . . .
H13_1 H 0.043945 0.313087 0.282746 0.032 Uiso 1 1 calc R U . . .
C14_1 C 0.17091(12) 0.25226(10) 0.29983(10) 0.0225(3) Uani 1 1 d . . . . .
C15_1 C 0.36309(13) 0.25784(11) 0.13708(11) 0.0274(4) Uani 1 1 d . . . . .
H15_1 H 0.403085 0.216199 0.170289 0.033 Uiso 1 1 calc R U . . .
C16_1 C 0.41565(15) 0.34117(12) 0.14263(12) 0.0347(4) Uani 1 1 d . . . . .
H16A_1 H 0.477934 0.335249 0.119281 0.052 Uiso 1 1 calc R U . . .
H16B_1 H 0.424699 0.358521 0.201953 0.052 Uiso 1 1 calc R U . . .
H16C_1 H 0.377914 0.383027 0.110219 0.052 Uiso 1 1 calc R U . . .
C17_1 C 0.35099(16) 0.22799(14) 0.04533(12) 0.0406(5) Uani 1 1 d . . . . .
H17A_1 H 0.413873 0.218036 0.024389 0.061 Uiso 1 1 calc R U . . .
H17B_1 H 0.317301 0.270418 0.010363 0.061 Uiso 1 1 calc R U . . .
H17C_1 H 0.314037 0.176386 0.042419 0.061 Uiso 1 1 calc R U . . .
C18_1 C 0.15746(12) 0.22869(11) 0.39110(11) 0.0270(3) Uani 1 1 d . . . . .
H18_1 H 0.211243 0.191373 0.411256 0.032 Uiso 1 1 calc R U . . .
C19_1 C 0.06371(13) 0.18213(13) 0.40030(13) 0.0346(4) Uani 1 1 d . . . . .
H19A_1 H 0.059915 0.165382 0.459410 0.052 Uiso 1 1 calc R U . . .
H19B_1 H 0.061437 0.132745 0.364139 0.052 Uiso 1 1 calc R U . . .
H19C_1 H 0.009827 0.218500 0.383234 0.052 Uiso 1 1 calc R U . . .
C20_1 C 0.16208(15) 0.30668(14) 0.44675(13) 0.0386(4) Uani 1 1 d . . . . .
H20A_1 H 0.155416 0.290935 0.505757 0.058 Uiso 1 1 calc R U . . .
H20B_1 H 0.110247 0.344457 0.427724 0.058 Uiso 1 1 calc R U . . .
H20C_1 H 0.223523 0.334449 0.442306 0.058 Uiso 1 1 calc R U . . .
C1_2 C 0.38782(13) 0.50104(11) 0.42901(12) 0.0304(4) Uani 1 1 d . . . . .
H1_2 H 0.340105 0.478526 0.461774 0.037 Uiso 1 1 calc R U . . .
N1_2 N 0.43519(10) 0.44984(9) 0.38001(9) 0.0249(3) Uani 1 1 d . . . . .
C2_2 C 0.40589(14) 0.58522(12) 0.43355(13) 0.0367(4) Uani 1 1 d . . . . .
H2_2 H 0.371226 0.619829 0.468893 0.044 Uiso 1 1 calc R U . . .
C3_2 C 0.47528(15) 0.61842(12) 0.38584(13) 0.0375(4) Uani 1 1 d . . . . .
H3_2 H 0.488033 0.676302 0.387051 0.045 Uiso 1 1 calc R U . . .
C4_2 C 0.52559(16) 0.56612(13) 0.33654(13) 0.0400(5) Uani 1 1 d . . . . .
H4_2 H 0.574381 0.587297 0.304134 0.048 Uiso 1 1 calc R U . . .
C5_2 C 0.50406(14) 0.48270(12) 0.33496(12) 0.0334(4) Uani 1 1 d . . . . .
H5_2 H 0.538924 0.446914 0.300935 0.040 Uiso 1 1 calc R U . . .
C1_3 C 0.7414(2) 0.4580(3) 0.1124(3) 0.0305(7) Uani 0.8832(10) 1 d . U P A 1
C2_3 C 0.6492(3) 0.5146(2) 0.0998(2) 0.0367(7) Uani 0.8832(10) 1 d . U P A 1
C3_3 C 0.87400(14) 0.43669(12) 0.33415(12) 0.0264(4) Uani 0.8832(10) 1 d . U P A 1
C4_3 C 0.83774(19) 0.48351(15) 0.41050(15) 0.0332(5) Uani 0.8832(10) 1 d . U P A 1
C5_3 C 0.73917(14) 0.33268(12) 0.23941(13) 0.0268(4) Uani 0.8832(10) 1 d . U P A 1
C6_3 C 0.78518(17) 0.2515(2) 0.2108(2) 0.0321(6) Uani 0.8832(10) 1 d . U P A 1
F1_3 F 0.70664(8) 0.47883(8) 0.26870(7) 0.0287(3) Uani 0.8832(10) 1 d . U P A 1
F2_3 F 0.88953(8) 0.39865(7) 0.18377(7) 0.0292(3) Uani 0.8832(10) 1 d . U P A 1
F3_3 F 0.84145(9) 0.53285(8) 0.21841(7) 0.0293(3) Uani 0.8832(10) 1 d . U P A 1
F4_3 F 0.71869(13) 0.38810(11) 0.06880(12) 0.0379(4) Uani 0.8832(10) 1 d . U P A 1
F5_3 F 0.8066(2) 0.49868(13) 0.0661(2) 0.0411(5) Uani 0.8832(10) 1 d . U P A 1
F6_3 F 0.62309(16) 0.52228(19) 0.01724(15) 0.0522(6) Uani 0.8832(10) 1 d . U P A 1
F7_3 F 0.66708(12) 0.59001(10) 0.13149(11) 0.0427(4) Uani 0.8832(10) 1 d . U P A 1
F8_3 F 0.57478(16) 0.48426(17) 0.13675(12) 0.0455(5) Uani 0.8832(10) 1 d . U P A 1
F9_3 F 0.96128(8) 0.47130(8) 0.32418(8) 0.0371(3) Uani 0.8832(10) 1 d . U P A 1
F10_3 F 0.89426(8) 0.35823(7) 0.36233(7) 0.0302(3) Uani 0.8832(10) 1 d . U P A 1
F11_3 F 0.75624(10) 0.44995(9) 0.43410(8) 0.0429(3) Uani 0.8832(10) 1 d . U P A 1
F12_3 F 0.82226(14) 0.56293(9) 0.39339(9) 0.0465(4) Uani 0.8832(10) 1 d . U P A 1
F13_3 F 0.90129(14) 0.47797(11) 0.47655(10) 0.0461(4) Uani 0.8832(10) 1 d . U P A 1
F14_3 F 0.64958(9) 0.33364(8) 0.19959(9) 0.0359(3) Uani 0.8832(10) 1 d . U P A 1
F15_3 F 0.72404(9) 0.32060(7) 0.32295(8) 0.0323(3) Uani 0.8832(10) 1 d . U P A 1
F16_3 F 0.79873(11) 0.25153(8) 0.12858(9) 0.0436(3) Uani 0.8832(10) 1 d . U P A 1
F17_3 F 0.72872(11) 0.18768(8) 0.22546(10) 0.0463(3) Uani 0.8832(10) 1 d . U P A 1
F18_3 F 0.86936(9) 0.23720(8) 0.25225(9) 0.0369(3) Uani 0.8832(10) 1 d . U P A 1
P1_3 P 0.79864(5) 0.44061(3) 0.22584(3) 0.02094(12) Uani 0.8832(10) 1 d . U P A 1
C1_4 C 0.722(3) 0.467(3) 0.111(3) 0.0381(16) Uani 0.1168(10) 1 d . U P A 2
C2_4 C 0.669(2) 0.518(2) 0.084(2) 0.0400(16) Uani 0.1168(10) 1 d . U P A 2
C3_4 C 0.7779(13) 0.4377(11) 0.3572(10) 0.0349(14) Uani 0.1168(10) 1 d . U P A 2
C4_4 C 0.8694(17) 0.4766(14) 0.3901(14) 0.0379(15) Uani 0.1168(10) 1 d . U P A 2
C5_4 C 0.8135(12) 0.3336(10) 0.2158(11) 0.0324(13) Uani 0.1168(10) 1 d . U P A 2
C6_4 C 0.7587(19) 0.250(2) 0.216(2) 0.0354(16) Uani 0.1168(10) 1 d . U P A 2
F1_4 F 0.7149(9) 0.5314(7) 0.2463(7) 0.046(2) Uani 0.1168(10) 1 d . U P A 2
F2_4 F 0.6542(6) 0.3962(5) 0.2455(6) 0.0310(16) Uani 0.1168(10) 1 d . U P A 2
F3_4 F 0.8619(9) 0.4792(8) 0.2231(7) 0.0473(19) Uani 0.1168(10) 1 d . U P A 2
F4_4 F 0.6805(13) 0.3801(11) 0.0792(11) 0.050(3) Uani 0.1168(10) 1 d . U P A 2
F5_4 F 0.799(2) 0.4765(12) 0.0660(19) 0.041(3) Uani 0.1168(10) 1 d . U P A 2
F6_4 F 0.6555(13) 0.5252(14) 0.0034(12) 0.047(3) Uani 0.1168(10) 1 d . U P A 2
F7_4 F 0.6876(12) 0.5945(9) 0.0956(9) 0.051(2) Uani 0.1168(10) 1 d . U P A 2
F8_4 F 0.5876(16) 0.4788(14) 0.1123(11) 0.0418(18) Uani 0.1168(10) 1 d . U P A 2
F9_4 F 0.6995(9) 0.4744(8) 0.3896(7) 0.052(2) Uani 0.1168(10) 1 d . U P A 2
F10_4 F 0.7784(8) 0.3606(6) 0.3883(6) 0.0417(19) Uani 0.1168(10) 1 d . U P A 2
F11_4 F 0.9455(8) 0.4454(8) 0.3863(8) 0.0510(19) Uani 0.1168(10) 1 d . U P A 2
F12_4 F 0.8761(11) 0.5596(7) 0.3716(8) 0.047(2) Uani 0.1168(10) 1 d . U P A 2
F13_4 F 0.8540(12) 0.4822(9) 0.4850(9) 0.049(2) Uani 0.1168(10) 1 d . U P A 2
F14_4 F 0.8568(8) 0.3320(7) 0.1435(7) 0.050(2) Uani 0.1168(10) 1 d . U P A 2
F15_4 F 0.8878(7) 0.3214(7) 0.2784(7) 0.046(2) Uani 0.1168(10) 1 d . U P A 2
F16_4 F 0.6765(7) 0.2469(6) 0.1655(7) 0.0383(17) Uani 0.1168(10) 1 d . U P A 2
F17_4 F 0.8107(10) 0.1841(7) 0.1985(9) 0.056(2) Uani 0.1168(10) 1 d . U P A 2
F18_4 F 0.7341(8) 0.2334(6) 0.2956(7) 0.0408(18) Uani 0.1168(10) 1 d . U P A 2
P1_4 P 0.7505(5) 0.4408(3) 0.2356(3) 0.0302(9) Uani 0.1168(10) 1 d . U P A 2
C1_5 C 0.5641(2) 0.1796(2) 0.3828(4) 0.0427(12) Uani 0.693(10) 1 d . U P B 1
H1A_5 H 0.576268 0.185874 0.323071 0.064 Uiso 0.693(10) 1 calc R U P B 1
H1B_5 H 0.606691 0.137099 0.408799 0.064 Uiso 0.693(10) 1 calc R U P B 1
H1C_5 H 0.575802 0.232526 0.412188 0.064 Uiso 0.693(10) 1 calc R U P B 1
C2_5 C 0.4429(4) 0.1500(2) 0.4867(2) 0.0402(10) Uani 0.693(10) 1 d . U P B 1
H2A_5 H 0.460678 0.203135 0.513395 0.060 Uiso 0.693(10) 1 calc R U P B 1
H2B_5 H 0.481531 0.105529 0.514013 0.060 Uiso 0.693(10) 1 calc R U P B 1
H2C_5 H 0.375242 0.138946 0.492921 0.060 Uiso 0.693(10) 1 calc R U P B 1
C1_6 C 0.5548(6) 0.1660(5) 0.3383(6) 0.0365(19) Uiso 0.307(10) 1 d . U P B 2
H1A_6 H 0.579462 0.222412 0.347509 0.055 Uiso 0.307(10) 1 calc R U P B 2
H1B_6 H 0.538233 0.157366 0.277808 0.055 Uiso 0.307(10) 1 calc R U P B 2
H1C_6 H 0.603643 0.125816 0.358364 0.055 Uiso 0.307(10) 1 calc R U P B 2
C2_6 C 0.4841(8) 0.1569(6) 0.4771(5) 0.037(2) Uiso 0.307(10) 1 d . U P B 2
H2A_6 H 0.426046 0.149536 0.506963 0.056 Uiso 0.307(10) 1 calc R U P B 2
H2B_6 H 0.512745 0.210867 0.492050 0.056 Uiso 0.307(10) 1 calc R U P B 2
H2C_6 H 0.529548 0.112671 0.493530 0.056 Uiso 0.307(10) 1 calc R U P B 2

loop_
_atom_site_aniso_label
_atom_site_aniso_U_11
_atom_site_aniso_U_22
_atom_site_aniso_U_33
_atom_site_aniso_U_23
_atom_site_aniso_U_13
_atom_site_aniso_U_12
Cu1 0.02256(14) 0.01953(13) 0.02478(14) -0.00002(9) 0.00196(9) -0.00097(9)
C2_1 0.0226(8) 0.0227(8) 0.0338(9) 0.0042(7) -0.0035(7) 0.0009(6)
N1_1 0.0199(6) 0.0181(6) 0.0216(6) 0.0017(5) 0.0038(5) 0.0012(5)
C1_1 0.0210(7) 0.0230(8) 0.0208(7) 0.0027(6) 0.0054(6) 0.0009(6)
C3_1 0.0474(12) 0.0265(9) 0.0463(11) -0.0075(8) -0.0200(9) 0.0125(8)
C4_1 0.0244(8) 0.0161(7) 0.0296(8) 0.0008(6) 0.0027(6) 0.0014(6)
C7_1 0.0541(12) 0.0242(9) 0.0326(10) -0.0048(7) -0.0031(9) 0.0052(8)
C8_1 0.0451(12) 0.0210(9) 0.099(2) 0.0080(11) 0.0360(13) 0.0000(8)
C9_1 0.0208(7) 0.0171(7) 0.0233(7) -0.0007(6) -0.0010(6) -0.0005(6)
C10_1 0.0274(8) 0.0201(7) 0.0231(8) -0.0001(6) 0.0006(6) -0.0038(6)
C11_1 0.0354(9) 0.0236(8) 0.0243(8) 0.0035(6) -0.0040(7) -0.0038(7)
C12_1 0.0295(9) 0.0229(8) 0.0342(9) 0.0020(7) -0.0071(7) 0.0029(7)
C13_1 0.0233(8) 0.0239(8) 0.0317(9) -0.0035(7) -0.0003(7) 0.0026(6)
C14_1 0.0229(8) 0.0202(7) 0.0243(8) -0.0018(6) 0.0003(6) 0.0006(6)
C15_1 0.0315(9) 0.0280(9) 0.0234(8) 0.0026(6) 0.0057(7) -0.0045(7)
C16_1 0.0370(10) 0.0369(10) 0.0304(9) 0.0037(8) 0.0051(8) -0.0115(8)
C17_1 0.0473(12) 0.0469(12) 0.0289(10) -0.0061(8) 0.0121(8) -0.0088(9)
C18_1 0.0235(8) 0.0326(9) 0.0253(8) 0.0001(7) 0.0046(6) 0.0054(7)
C19_1 0.0257(9) 0.0446(11) 0.0343(10) 0.0053(8) 0.0085(7) 0.0030(8)
C20_1 0.0381(10) 0.0460(12) 0.0319(10) -0.0097(8) 0.0032(8) 0.0062(9)
C1_2 0.0258(8) 0.0302(9) 0.0354(9) -0.0045(7) 0.0027(7) 0.0009(7)
N1_2 0.0247(7) 0.0231(7) 0.0267(7) -0.0007(5) 0.0012(5) 0.0000(5)
C2_2 0.0335(10) 0.0296(9) 0.0465(11) -0.0106(8) -0.0009(8) 0.0075(8)
C3_2 0.0449(11) 0.0219(8) 0.0441(11) 0.0007(8) -0.0066(9) -0.0029(8)
C4_2 0.0493(12) 0.0317(10) 0.0399(11) -0.0005(8) 0.0101(9) -0.0103(9)
C5_2 0.0389(10) 0.0286(9) 0.0340(9) -0.0038(7) 0.0108(8) -0.0058(8)
C1_3 0.0414(17) 0.0229(13) 0.0268(9) 0.0004(9) 0.0006(13) -0.0010(11)
C2_3 0.0486(18) 0.0273(10) 0.0333(15) 0.0068(11) -0.0029(11) -0.0025(12)
C3_3 0.0255(9) 0.0256(9) 0.0285(9) 0.0003(7) 0.0043(7) -0.0011(7)
C4_3 0.0432(12) 0.0308(10) 0.0257(11) -0.0048(8) 0.0024(8) 0.0069(9)
C5_3 0.0229(8) 0.0252(9) 0.0323(9) 0.0048(7) 0.0025(7) -0.0021(7)
C6_3 0.0352(14) 0.0219(9) 0.0387(11) 0.0003(8) -0.0006(12) -0.0029(12)
F1_3 0.0249(6) 0.0285(6) 0.0335(6) 0.0019(5) 0.0073(5) 0.0044(5)
F2_3 0.0273(6) 0.0296(6) 0.0319(6) -0.0020(5) 0.0108(5) -0.0006(5)
F3_3 0.0345(6) 0.0224(6) 0.0314(6) -0.0009(5) 0.0043(5) -0.0042(5)
F4_3 0.0551(10) 0.0264(7) 0.0306(8) -0.0036(5) -0.0070(8) -0.0047(7)
F5_3 0.0608(11) 0.0345(12) 0.0295(7) 0.0021(10) 0.0121(7) -0.0094(10)
F6_3 0.0615(14) 0.0561(10) 0.0372(10) 0.0173(8) -0.0082(9) 0.0043(12)
F7_3 0.0505(9) 0.0254(7) 0.0515(10) 0.0017(7) -0.0007(7) 0.0035(6)
F8_3 0.0352(9) 0.0524(10) 0.0480(12) 0.0062(10) -0.0021(8) -0.0029(7)
F9_3 0.0253(6) 0.0432(7) 0.0424(7) 0.0011(6) -0.0001(5) -0.0085(5)
F10_3 0.0323(6) 0.0276(6) 0.0306(6) 0.0010(5) 0.0023(5) 0.0051(5)
F11_3 0.0458(8) 0.0505(8) 0.0344(7) 0.0011(6) 0.0163(6) 0.0130(6)
F12_3 0.0759(11) 0.0288(7) 0.0344(7) -0.0083(5) 0.0011(7) 0.0107(7)
F13_3 0.0576(10) 0.0491(9) 0.0298(7) -0.0072(6) -0.0089(7) 0.0038(9)
F14_3 0.0247(6) 0.0308(6) 0.0510(8) 0.0053(5) -0.0057(5) -0.0058(5)
F15_3 0.0305(6) 0.0319(6) 0.0357(6) 0.0077(5) 0.0096(5) -0.0032(5)
F16_3 0.0630(9) 0.0313(6) 0.0363(7) -0.0080(5) 0.0020(6) 0.0038(6)
F17_3 0.0494(8) 0.0237(6) 0.0650(9) 0.0031(6) -0.0006(7) -0.0097(6)
F18_3 0.0344(6) 0.0280(6) 0.0475(7) -0.0034(5) -0.0030(5) 0.0068(5)
P1_3 0.0226(3) 0.0188(2) 0.0219(2) 0.00038(16) 0.0048(2) -0.0007(2)
C1_4 0.051(3) 0.031(3) 0.032(3) 0.004(3) -0.003(3) -0.003(3)
C2_4 0.050(3) 0.033(3) 0.035(3) 0.006(3) -0.004(3) -0.001(3)
C3_4 0.041(3) 0.033(3) 0.030(3) 0.002(2) -0.002(2) 0.000(2)
C4_4 0.046(3) 0.035(3) 0.032(3) 0.002(3) -0.001(3) 0.000(3)
C5_4 0.032(2) 0.030(2) 0.036(2) 0.004(2) 0.004(2) 0.000(2)
C6_4 0.037(3) 0.027(3) 0.042(3) 0.002(3) 0.001(3) 0.001(3)
F1_4 0.070(5) 0.024(4) 0.042(4) 0.000(3) -0.019(4) 0.003(3)
F2_4 0.032(3) 0.026(3) 0.035(3) -0.007(3) 0.003(3) 0.007(3)
F3_4 0.052(4) 0.041(4) 0.049(4) 0.012(4) 0.003(3) -0.025(4)
F4_4 0.077(6) 0.032(4) 0.038(5) -0.003(4) -0.011(6) -0.007(5)
F5_4 0.053(4) 0.034(5) 0.035(4) 0.011(5) -0.001(4) -0.004(5)
F6_4 0.060(6) 0.043(5) 0.036(4) 0.011(4) -0.008(4) 0.004(5)
F7_4 0.073(5) 0.033(4) 0.047(5) 0.008(4) -0.002(4) -0.002(4)
F8_4 0.048(3) 0.038(3) 0.037(4) 0.006(3) -0.007(3) 0.000(3)
F9_4 0.057(4) 0.059(5) 0.038(4) -0.007(4) -0.005(4) 0.013(4)
F10_4 0.054(4) 0.037(4) 0.032(4) 0.011(3) -0.010(4) -0.009(3)
F11_4 0.043(3) 0.055(4) 0.052(4) 0.002(4) -0.013(3) -0.010(3)
F12_4 0.060(5) 0.036(4) 0.044(5) -0.002(4) -0.004(4) -0.007(4)
F13_4 0.065(5) 0.045(4) 0.033(4) 0.000(3) -0.014(4) 0.003(5)
F14_4 0.047(4) 0.057(5) 0.048(4) 0.004(4) 0.018(4) 0.003(4)
F15_4 0.031(4) 0.051(4) 0.056(4) 0.010(4) -0.005(3) 0.005(3)
F16_4 0.045(3) 0.023(3) 0.046(4) -0.005(3) -0.004(3) -0.003(3)
F17_4 0.066(4) 0.033(4) 0.069(4) -0.001(4) 0.008(4) 0.018(4)
F18_4 0.046(4) 0.030(4) 0.045(3) 0.013(3) -0.003(3) -0.008(3)
P1_4 0.0328(18) 0.0283(17) 0.0288(16) 0.0066(14) -0.0022(17) -0.0021(17)
C1_5 0.0223(14) 0.0321(15) 0.074(3) -0.0073(16) 0.0037(15) 0.0048(11)
C2_5 0.060(3) 0.0340(16) 0.0261(15) 0.0046(11) -0.0031(16) 0.0055(16)

loop_
_atom_type_symbol
_atom_type_description
_atom_type_scat_dispersion_real
_atom_type_scat_dispersion_imag
_atom_type_scat_source
C C 0.0181 0.0091 'International Tables Vol C Tables 4.2.6.8 and 6.1.1.4'
H H 0.0000 0.0000 'International Tables Vol C Tables 4.2.6.8 and 6.1.1.4'
N N 0.0311 0.0180 'International Tables Vol C Tables 4.2.6.8 and 6.1.1.4'
F F 0.0727 0.0534 'International Tables Vol C Tables 4.2.6.8 and 6.1.1.4'
P P 0.2955 0.4335 'International Tables Vol C Tables 4.2.6.8 and 6.1.1.4'
Cu Cu -1.9646 0.5888 'International Tables Vol C Tables 4.2.6.8 and 6.1.1.4'

loop_
_geom_angle_atom_site_label_1
_geom_angle_atom_site_label_2
_geom_angle_atom_site_label_3
_geom_angle
_geom_angle_site_symmetry_1
_geom_angle_site_symmetry_3
_geom_angle_publ_flag
C1_1 Cu1 N1_2 174.25(6) . . ?
C2_6 C2_1 C1_1 117.2(4) . . ?
C1_1 C2_1 C1_5 110.48(18) . . ?
C2_6 C2_1 C3_1 119.9(4) . . ?
C1_1 C2_1 C3_1 104.85(14) . . ?
C1_5 C2_1 C3_1 119.1(2) . . ?
C1_1 C2_1 C2_5 105.7(2) . . ?
C1_5 C2_1 C2_5 107.7(3) . . ?
C3_1 C2_1 C2_5 108.2(2) . . ?
C2_6 C2_1 C1_6 111.0(5) . . ?
C1_1 C2_1 C1_6 102.9(3) . . ?
C3_1 C2_1 C1_6 98.2(4) . . ?
C1_1 N1_1 C9_1 120.95(13) . . ?
C1_1 N1_1 C4_1 116.28(13) . . ?
C9_1 N1_1 C4_1 122.76(13) . . ?
N1_1 C1_1 C2_1 109.61(14) . . ?
N1_1 C1_1 Cu1 125.31(12) . . ?
C2_1 C1_1 Cu1 124.94(12) . . ?
C4_1 C3_1 C2_1 108.55(14) . . ?
C4_1 C3_1 H3A_1 110.0 . . ?
C2_1 C3_1 H3A_1 110.0 . . ?
C4_1 C3_1 H3AB_1 110.0 . . ?
C2_1 C3_1 H3AB_1 110.0 . . ?
H3A_1 C3_1 H3AB_1 108.4 . . ?
C7_1 C4_1 C8_1 109.06(18) . . ?
C7_1 C4_1 C3_1 112.41(16) . . ?
C8_1 C4_1 C3_1 113.46(18) . . ?
C7_1 C4_1 N1_1 111.12(13) . . ?
C8_1 C4_1 N1_1 110.10(14) . . ?
C3_1 C4_1 N1_1 100.46(13) . . ?
C4_1 C7_1 H7A_1 109.5 . . ?
C4_1 C7_1 H7B_1 109.5 . . ?
H7A_1 C7_1 H7B_1 109.5 . . ?
C4_1 C7_1 H7C_1 109.5 . . ?
H7A_1 C7_1 H7C_1 109.5 . . ?
H7B_1 C7_1 H7C_1 109.5 . . ?
C4_1 C8_1 H8A_1 109.5 . . ?
C4_1 C8_1 H8B_1 109.5 . . ?
H8A_1 C8_1 H8B_1 109.5 . . ?
C4_1 C8_1 H8C_1 109.5 . . ?
H8A_1 C8_1 H8C_1 109.5 . . ?
H8B_1 C8_1 H8C_1 109.5 . . ?
C10_1 C9_1 C14_1 122.50(15) . . ?
C10_1 C9_1 N1_1 118.75(14) . . ?
C14_1 C9_1 N1_1 118.61(14) . . ?
C11_1 C10_1 C9_1 117.19(15) . . ?
C11_1 C10_1 C15_1 119.30(15) . . ?
C9_1 C10_1 C15_1 123.24(15) . . ?
C12_1 C11_1 C10_1 121.34(16) . . ?
C12_1 C11_1 H11_1 119.3 . . ?
C10_1 C11_1 H11_1 119.3 . . ?
C13_1 C12_1 C11_1 120.16(16) . . ?
C13_1 C12_1 H12_1 119.9 . . ?
C11_1 C12_1 H12_1 119.9 . . ?
C12_1 C13_1 C14_1 121.32(16) . . ?
C12_1 C13_1 H13_1 119.3 . . ?
C14_1 C13_1 H13_1 119.3 . . ?
C13_1 C14_1 C9_1 117.38(15) . . ?
C13_1 C14_1 C18_1 118.35(15) . . ?
C9_1 C14_1 C18_1 124.11(14) . . ?
C10_1 C15_1 C17_1 112.74(15) . . ?
C10_1 C15_1 C16_1 109.63(15) . . ?
C17_1 C15_1 C16_1 110.48(15) . . ?
C10_1 C15_1 H15_1 107.9 . . ?
C17_1 C15_1 H15_1 107.9 . . ?
C16_1 C15_1 H15_1 107.9 . . ?
C15_1 C16_1 H16A_1 109.5 . . ?
C15_1 C16_1 H16B_1 109.5 . . ?
H16A_1 C16_1 H16B_1 109.5 . . ?
C15_1 C16_1 H16C_1 109.5 . . ?
H16A_1 C16_1 H16C_1 109.5 . . ?
H16B_1 C16_1 H16C_1 109.5 . . ?
C15_1 C17_1 H17A_1 109.5 . . ?
C15_1 C17_1 H17B_1 109.5 . . ?
H17A_1 C17_1 H17B_1 109.5 . . ?
C15_1 C17_1 H17C_1 109.5 . . ?
H17A_1 C17_1 H17C_1 109.5 . . ?
H17B_1 C17_1 H17C_1 109.5 . . ?
C14_1 C18_1 C19_1 112.38(15) . . ?
C14_1 C18_1 C20_1 109.82(15) . . ?
C19_1 C18_1 C20_1 110.29(15) . . ?
C14_1 C18_1 H18_1 108.1 . . ?
C19_1 C18_1 H18_1 108.1 . . ?
C20_1 C18_1 H18_1 108.1 . . ?
C18_1 C19_1 H19A_1 109.5 . . ?
C18_1 C19_1 H19B_1 109.5 . . ?
H19A_1 C19_1 H19B_1 109.5 . . ?
C18_1 C19_1 H19C_1 109.5 . . ?
H19A_1 C19_1 H19C_1 109.5 . . ?
H19B_1 C19_1 H19C_1 109.5 . . ?
C18_1 C20_1 H20A_1 109.5 . . ?
C18_1 C20_1 H20B_1 109.5 . . ?
H20A_1 C20_1 H20B_1 109.5 . . ?
C18_1 C20_1 H20C_1 109.5 . . ?
H20A_1 C20_1 H20C_1 109.5 . . ?
H20B_1 C20_1 H20C_1 109.5 . . ?
N1_2 C1_2 C2_2 122.46(18) . . ?
N1_2 C1_2 H1_2 118.8 . . ?
C2_2 C1_2 H1_2 118.8 . . ?
C1_2 N1_2 C5_2 117.98(16) . . ?
C1_2 N1_2 Cu1 123.58(12) . . ?
C5_2 N1_2 Cu1 118.43(12) . . ?
C1_2 C2_2 C3_2 119.04(18) . . ?
C1_2 C2_2 H2_2 120.5 . . ?
C3_2 C2_2 H2_2 120.5 . . ?
C4_2 C3_2 C2_2 118.95(18) . . ?
C4_2 C3_2 H3_2 120.5 . . ?
C2_2 C3_2 H3_2 120.5 . . ?
C5_2 C4_2 C3_2 119.06(19) . . ?
C5_2 C4_2 H4_2 120.5 . . ?
C3_2 C4_2 H4_2 120.5 . . ?
N1_2 C5_2 C4_2 122.50(18) . . ?
N1_2 C5_2 H5_2 118.8 . . ?
C4_2 C5_2 H5_2 118.8 . . ?
F4_3 C1_3 F5_3 105.4(3) . . ?
F4_3 C1_3 C2_3 104.8(3) . . ?
F5_3 C1_3 C2_3 103.2(3) . . ?
F4_3 C1_3 P1_3 114.9(3) . . ?
F5_3 C1_3 P1_3 108.4(3) . . ?
C2_3 C1_3 P1_3 118.7(3) . . ?
F8_3 C2_3 F7_3 107.6(3) . . ?
F8_3 C2_3 F6_3 107.3(3) . . ?
F7_3 C2_3 F6_3 108.4(3) . . ?
F8_3 C2_3 C1_3 113.3(3) . . ?
F7_3 C2_3 C1_3 110.3(3) . . ?
F6_3 C2_3 C1_3 109.8(3) . . ?
F10_3 C3_3 F9_3 104.38(15) . . ?
F10_3 C3_3 C4_3 105.65(16) . . ?
F9_3 C3_3 C4_3 103.99(17) . . ?
F10_3 C3_3 P1_3 113.88(13) . . ?
F9_3 C3_3 P1_3 108.60(13) . . ?
C4_3 C3_3 P1_3 118.97(15) . . ?
F12_3 C4_3 F13_3 108.5(2) . . ?
F12_3 C4_3 F11_3 108.4(2) . . ?
F13_3 C4_3 F11_3 106.9(2) . . ?
F12_3 C4_3 C3_3 111.79(19) . . ?
F13_3 C4_3 C3_3 110.1(2) . . ?
F11_3 C4_3 C3_3 111.00(18) . . ?
F14_3 C5_3 F15_3 104.15(15) . . ?
F14_3 C5_3 C6_3 105.44(18) . . ?
F15_3 C5_3 C6_3 105.15(18) . . ?
F14_3 C5_3 P1_3 109.10(13) . . ?
F15_3 C5_3 P1_3 109.37(13) . . ?
C6_3 C5_3 P1_3 122.17(15) . . ?
F17_3 C6_3 F18_3 107.5(3) . . ?
F17_3 C6_3 F16_3 107.5(3) . . ?
F18_3 C6_3 F16_3 107.3(2) . . ?
F17_3 C6_3 C5_3 109.7(2) . . ?
F18_3 C6_3 C5_3 112.3(3) . . ?
F16_3 C6_3 C5_3 112.4(3) . . ?
F3_3 P1_3 F1_3 89.64(7) . . ?
F3_3 P1_3 F2_3 92.57(7) . . ?
F1_3 P1_3 F2_3 177.77(7) . . ?
F3_3 P1_3 C1_3 86.01(14) . . ?
F1_3 P1_3 C1_3 92.53(11) . . ?
F2_3 P1_3 C1_3 87.99(11) . . ?
F3_3 P1_3 C5_3 175.68(8) . . ?
F1_3 P1_3 C5_3 86.06(8) . . ?
F2_3 P1_3 C5_3 91.73(7) . . ?
C1_3 P1_3 C5_3 94.56(15) . . ?
F3_3 P1_3 C3_3 84.98(8) . . ?
F1_3 P1_3 C3_3 92.41(7) . . ?
F2_3 P1_3 C3_3 87.43(8) . . ?
C1_3 P1_3 C3_3 169.70(15) . . ?
C5_3 P1_3 C3_3 94.80(9) . . ?
C2_4 C1_4 F5_4 104(4) . . ?
C2_4 C1_4 F4_4 107(4) . . ?
F5_4 C1_4 F4_4 103(3) . . ?
C2_4 C1_4 F8_4 48(2) . . ?
F5_4 C1_4 F8_4 146(3) . . ?
F4_4 C1_4 F8_4 76(2) . . ?
C2_4 C1_4 P1_4 126(4) . . ?
F5_4 C1_4 P1_4 115(3) . . ?
F4_4 C1_4 P1_4 100(2) . . ?
F8_4 C1_4 P1_4 98(2) . . ?
C1_4 C2_4 F7_4 120(4) . . ?
C1_4 C2_4 F6_4 118(4) . . ?
F7_4 C2_4 F6_4 94(3) . . ?
C1_4 C2_4 F8_4 94(3) . . ?
F7_4 C2_4 F8_4 124(3) . . ?
F6_4 C2_4 F8_4 107(3) . . ?
F10_4 C3_4 F9_4 104.2(14) . . ?
F10_4 C3_4 C4_4 106.3(15) . . ?
F9_4 C3_4 C4_4 112.5(15) . . ?
F10_4 C3_4 P1_4 112.6(11) . . ?
F9_4 C3_4 P1_4 104.6(11) . . ?
C4_4 C3_4 P1_4 116.1(13) . . ?
F11_4 C4_4 F12_4 109.0(19) . . ?
F11_4 C4_4 C3_4 124(2) . . ?
F12_4 C4_4 C3_4 113.9(17) . . ?
F11_4 C4_4 F13_4 105.5(17) . . ?
F12_4 C4_4 F13_4 99.7(16) . . ?
C3_4 C4_4 F13_4 100.7(16) . . ?
F14_4 C5_4 F15_4 103.9(13) . . ?
F14_4 C5_4 C6_4 104.0(17) . . ?
F15_4 C5_4 C6_4 102.7(16) . . ?
F14_4 C5_4 P1_4 113.0(11) . . ?
F15_4 C5_4 P1_4 109.3(11) . . ?
C6_4 C5_4 P1_4 122.2(15) . . ?
F17_4 C6_4 F16_4 108(3) . . ?
F17_4 C6_4 F18_4 103(2) . . ?
F16_4 C6_4 F18_4 106(2) . . ?
F17_4 C6_4 C5_4 114(2) . . ?
F16_4 C6_4 C5_4 115(2) . . ?
F18_4 C6_4 C5_4 109(2) . . ?
C2_4 F8_4 C1_4 38(2) . . ?
F2_4 P1_4 F1_4 97.7(7) . . ?
F2_4 P1_4 F3_4 173.6(7) . . ?
F1_4 P1_4 F3_4 88.7(7) . . ?
F2_4 P1_4 C3_4 89.9(7) . . ?
F1_4 P1_4 C3_4 87.5(7) . . ?
F3_4 P1_4 C3_4 90.4(7) . . ?
F2_4 P1_4 C5_4 90.9(6) . . ?
F1_4 P1_4 C5_4 171.2(8) . . ?
F3_4 P1_4 C5_4 82.7(7) . . ?
C3_4 P1_4 C5_4 94.4(7) . . ?
F2_4 P1_4 C1_4 94.7(13) . . ?
F1_4 P1_4 C1_4 82.4(12) . . ?
F3_4 P1_4 C1_4 86.1(13) . . ?
C3_4 P1_4 C1_4 169.4(13) . . ?
C5_4 P1_4 C1_4 95.0(12) . . ?
C2_1 C1_5 H1A_5 109.5 . . ?
C2_1 C1_5 H1B_5 109.5 . . ?
H1A_5 C1_5 H1B_5 109.5 . . ?
C2_1 C1_5 H1C_5 109.5 . . ?
H1A_5 C1_5 H1C_5 109.5 . . ?
H1B_5 C1_5 H1C_5 109.5 . . ?
C2_1 C2_5 H2A_5 109.5 . . ?
C2_1 C2_5 H2B_5 109.5 . . ?
H2A_5 C2_5 H2B_5 109.5 . . ?
C2_1 C2_5 H2C_5 109.5 . . ?
H2A_5 C2_5 H2C_5 109.5 . . ?
H2B_5 C2_5 H2C_5 109.5 . . ?
C2_1 C1_6 H1A_6 109.5 . . ?
C2_1 C1_6 H1B_6 109.5 . . ?
H1A_6 C1_6 H1B_6 109.5 . . ?
C2_1 C1_6 H1C_6 109.5 . . ?
H1A_6 C1_6 H1C_6 109.5 . . ?
H1B_6 C1_6 H1C_6 109.5 . . ?
C2_1 C2_6 H2A_6 109.5 . . ?
C2_1 C2_6 H2B_6 109.5 . . ?
H2A_6 C2_6 H2B_6 109.5 . . ?
C2_1 C2_6 H2C_6 109.5 . . ?
H2A_6 C2_6 H2C_6 109.5 . . ?
H2B_6 C2_6 H2C_6 109.5 . . ?

loop_
_geom_bond_atom_site_label_1
_geom_bond_atom_site_label_2
_geom_bond_distance
_geom_bond_site_symmetry_2
_geom_bond_publ_flag
Cu1 C1_1 1.8853(17) . ?
Cu1 N1_2 1.9038(15) . ?
C2_1 C2_6 1.399(9) . ?
C2_1 C1_1 1.510(2) . ?
C2_1 C1_5 1.518(3) . ?
C2_1 C3_1 1.531(3) . ?
C2_1 C2_5 1.577(4) . ?
C2_1 C1_6 1.611(8) . ?
N1_1 C1_1 1.300(2) . ?
N1_1 C9_1 1.460(2) . ?
N1_1 C4_1 1.532(2) . ?
C3_1 C4_1 1.530(2) . ?
C3_1 H3A_1 0.9900 . ?
C3_1 H3AB_1 0.9900 . ?
C4_1 C7_1 1.516(2) . ?
C4_1 C8_1 1.517(3) . ?
C7_1 H7A_1 0.9800 . ?
C7_1 H7B_1 0.9800 . ?
C7_1 H7C_1 0.9800 . ?
C8_1 H8A_1 0.9800 . ?
C8_1 H8B_1 0.9800 . ?
C8_1 H8C_1 0.9800 . ?
C9_1 C10_1 1.402(2) . ?
C9_1 C14_1 1.408(2) . ?
C10_1 C11_1 1.399(2) . ?
C10_1 C15_1 1.524(2) . ?
C11_1 C12_1 1.384(3) . ?
C11_1 H11_1 0.9500 . ?
C12_1 C13_1 1.379(3) . ?
C12_1 H12_1 0.9500 . ?
C13_1 C14_1 1.396(2) . ?
C13_1 H13_1 0.9500 . ?
C14_1 C18_1 1.520(2) . ?
C15_1 C17_1 1.529(3) . ?
C15_1 C16_1 1.532(2) . ?
C15_1 H15_1 1.0000 . ?
C16_1 H16A_1 0.9800 . ?
C16_1 H16B_1 0.9800 . ?
C16_1 H16C_1 0.9800 . ?
C17_1 H17A_1 0.9800 . ?
C17_1 H17B_1 0.9800 . ?
C17_1 H17C_1 0.9800 . ?
C18_1 C19_1 1.533(3) . ?
C18_1 C20_1 1.534(3) . ?
C18_1 H18_1 1.0000 . ?
C19_1 H19A_1 0.9800 . ?
C19_1 H19B_1 0.9800 . ?
C19_1 H19C_1 0.9800 . ?
C20_1 H20A_1 0.9800 . ?
C20_1 H20B_1 0.9800 . ?
C20_1 H20C_1 0.9800 . ?
C1_2 N1_2 1.343(2) . ?
C1_2 C2_2 1.381(3) . ?
C1_2 H1_2 0.9500 . ?
N1_2 C5_2 1.352(2) . ?
C2_2 C3_2 1.385(3) . ?
C2_2 H2_2 0.9500 . ?
C3_2 C4_2 1.379(3) . ?
C3_2 H3_2 0.9500 . ?
C4_2 C5_2 1.378(3) . ?
C4_2 H4_2 0.9500 . ?
C5_2 H5_2 0.9500 . ?
C1_3 F4_3 1.348(5) . ?
C1_3 F5_3 1.381(5) . ?
C1_3 C2_3 1.586(5) . ?
C1_3 P1_3 1.935(4) . ?
C2_3 F8_3 1.329(4) . ?
C2_3 F7_3 1.332(4) . ?
C2_3 F6_3 1.338(4) . ?
C3_3 F10_3 1.364(2) . ?
C3_3 F9_3 1.368(2) . ?
C3_3 C4_3 1.544(3) . ?
C3_3 P1_3 1.951(2) . ?
C4_3 F12_3 1.323(3) . ?
C4_3 F13_3 1.328(3) . ?
C4_3 F11_3 1.345(3) . ?
C5_3 F14_3 1.367(2) . ?
C5_3 F15_3 1.370(2) . ?
C5_3 C6_3 1.542(4) . ?
C5_3 P1_3 1.949(2) . ?
C6_3 F17_3 1.330(3) . ?
C6_3 F18_3 1.331(3) . ?
C6_3 F16_3 1.331(4) . ?
F1_3 P1_3 1.6257(12) . ?
F2_3 P1_3 1.6308(12) . ?
F3_3 P1_3 1.6117(13) . ?
C1_4 C2_4 1.18(5) . ?
C1_4 F5_4 1.36(5) . ?
C1_4 F4_4 1.59(5) . ?
C1_4 F8_4 1.90(4) . ?
C1_4 P1_4 2.03(5) . ?
C2_4 F7_4 1.27(4) . ?
C2_4 F6_4 1.28(4) . ?
C2_4 F8_4 1.41(3) . ?
C3_4 F10_4 1.338(19) . ?
C3_4 F9_4 1.38(2) . ?
C3_4 C4_4 1.49(3) . ?
C3_4 P1_4 1.939(17) . ?
C4_4 F11_4 1.19(3) . ?
C4_4 F12_4 1.38(2) . ?
C4_4 F13_4 1.54(3) . ?
C5_4 F14_4 1.34(2) . ?
C5_4 F15_4 1.40(2) . ?
C5_4 C6_4 1.56(4) . ?
C5_4 P1_4 1.977(17) . ?
C6_4 F17_4 1.32(3) . ?
C6_4 F16_4 1.36(3) . ?
C6_4 F18_4 1.36(4) . ?
F1_4 P1_4 1.557(12) . ?
F2_4 P1_4 1.552(11) . ?
F3_4 P1_4 1.709(12) . ?
C1_5 H1A_5 0.9800 . ?
C1_5 H1B_5 0.9800 . ?
C1_5 H1C_5 0.9800 . ?
C2_5 H2A_5 0.9800 . ?
C2_5 H2B_5 0.9800 . ?
C2_5 H2C_5 0.9800 . ?
C1_6 H1A_6 0.9800 . ?
C1_6 H1B_6 0.9800 . ?
C1_6 H1C_6 0.9800 . ?
C2_6 H2A_6 0.9800 . ?
C2_6 H2B_6 0.9800 . ?
C2_6 H2C_6 0.9800 . ?
